data_7063802
loop_
_publ_author_name
'Li, Na'
'Wu, Xueyan'
'Lv, Yan'
'Chi, Jinxia'
'Guo, Jixi'

_publ_section_title
;
 Fluoranthene--o-carborane dyads: exploring thermochromism and
 mechanochromism in crystalline systems
;
_journal_issue 25
_journal_name_full 'New Journal of Chemistry'
_journal_page_first 10530
_journal_page_last 10537
_journal_paper_doi 10.1039/D5NJ01482D
_journal_volume 49
_journal_year 2025
_chemical_formula_sum 'C34 H28 B10'
_chemical_formula_weight 544.66
_space_group_crystal_system monoclinic
_space_group_IT_number 14
_space_group_name_Hall '-P 2yn'
_space_group_name_H-M_alt 'P 1 21/n 1'
_atom_sites_solution_hydrogens geom
_audit_creation_method SHELXL-2014/7
_audit_update_record
;
2024-01-02 deposited with the CCDC.	2025-05-01 downloaded from the CCDC.
;
_cell_angle_alpha 90
_cell_angle_beta 106.800(5)
_cell_angle_gamma 90
_cell_formula_units_Z 4
_cell_length_a 19.322(2)
_cell_length_b 6.6317(7)
_cell_length_c 26.859(3)
_cell_measurement_reflns_used 8358
_cell_measurement_temperature 273(2)
_cell_measurement_theta_max 66.67
_cell_measurement_theta_min 3.32
_cell_volume 3294.8(6)
_computing_structure_refinement 'SHELXL-2014/7 (Sheldrick, 2014)'
_diffrn_ambient_temperature 273(2)
_diffrn_measured_fraction_theta_full 0.990
_diffrn_measured_fraction_theta_max 0.990
_diffrn_measurement_device_type ccd
_diffrn_radiation_type CuK\a
_diffrn_radiation_wavelength 1.54178
_diffrn_reflns_av_R_equivalents 0.0708
_diffrn_reflns_av_unetI/netI 0.0687
_diffrn_reflns_Laue_measured_fraction_full 0.990
_diffrn_reflns_Laue_measured_fraction_max 0.990
_diffrn_reflns_limit_h_max 22
_diffrn_reflns_limit_h_min -20
_diffrn_reflns_limit_k_max 6
_diffrn_reflns_limit_k_min -7
_diffrn_reflns_limit_l_max 32
_diffrn_reflns_limit_l_min -31
_diffrn_reflns_number 21651
_diffrn_reflns_point_group_measured_fraction_full 0.990
_diffrn_reflns_point_group_measured_fraction_max 0.990
_diffrn_reflns_theta_full 66.759
_diffrn_reflns_theta_max 66.759
_diffrn_reflns_theta_min 2.507
_exptl_absorpt_coefficient_mu 0.424
_exptl_absorpt_correction_type multi-scan
_exptl_absorpt_process_details sadabs
_exptl_crystal_colour colorless
_exptl_crystal_density_diffrn 1.098
_exptl_crystal_description Block
_exptl_crystal_F_000 1128
_exptl_crystal_size_max 0.120
_exptl_crystal_size_mid 0.100
_exptl_crystal_size_min 0.080
_exptl_transmission_factor_max 0.864
_exptl_transmission_factor_min 0.864
_refine_diff_density_max 0.377
_refine_diff_density_min -0.413
_refine_diff_density_rms 0.089
_refine_ls_extinction_method none
_refine_ls_goodness_of_fit_ref 1.255
_refine_ls_hydrogen_treatment constr
_refine_ls_matrix_type full
_refine_ls_number_parameters 397
_refine_ls_number_reflns 5760
_refine_ls_number_restraints 0
_refine_ls_restrained_S_all 1.255
_refine_ls_R_factor_all 0.1180
_refine_ls_R_factor_gt 0.0991
_refine_ls_shift/su_max 0.000
_refine_ls_shift/su_mean 0.000
_refine_ls_structure_factor_coef Fsqd
_refine_ls_weighting_details 'w=1/[\s^2^(Fo^2^)+(0.2000P)^2^] where P=(Fo^2^+2Fc^2^)/3'
_refine_ls_weighting_scheme calc
_refine_ls_wR_factor_gt 0.2916
_refine_ls_wR_factor_ref 0.3128
_reflns_Friedel_coverage 0.000
_reflns_number_gt 4292
_reflns_number_total 5760
_reflns_threshold_expression 'I > 2\s(I)'
_cod_data_source_file d5nj01482d4.cif
_cod_data_source_block 1_a_sq
_cod_depositor_comments 'Adding full bibliography for 7063802--7063803.cif.'
_cod_original_sg_symbol_H-M 'P 21/n'
_cod_database_code 7063802
_shelx_shelxl_version_number 2014/7
_shelx_space_group_comment
;
The symmetry employed for this shelxl refinement is uniquely defined
by the following loop, which should always be used as a source of
symmetry information in preference to the above space-group names.
They are only intended as comments.
;
_shelx_estimated_absorpt_t_min 0.951
_shelx_estimated_absorpt_t_max 0.967

loop_
_space_group_symop_operation_xyz
'x, y, z'
'-x+1/2, y+1/2, -z+1/2'
'-x, -y, -z'
'x-1/2, -y-1/2, z-1/2'

loop_
_atom_site_label
_atom_site_type_symbol
_atom_site_fract_x
_atom_site_fract_y
_atom_site_fract_z
_atom_site_U_iso_or_equiv
_atom_site_adp_type
_atom_site_occupancy
_atom_site_site_symmetry_order
_atom_site_calc_flag
_atom_site_refinement_flags_posn
_atom_site_refinement_flags_adp
_atom_site_refinement_flags_occupancy
_atom_site_disorder_assembly
_atom_site_disorder_group
B1 B 0.51278(19) 0.6098(5) 0.13758(10) 0.0488(7) Uani 1 1 d . . . . .
H1 H 0.5488 0.7375 0.1369 0.059 Uiso 1 1 calc R U . . .
B2 B 0.5422(2) 0.3553(5) 0.13940(10) 0.0506(8) Uani 1 1 d . . . . .
H2 H 0.5977 0.3168 0.1399 0.061 Uiso 1 1 calc R U . . .
B3 B 0.4773(2) 0.4498(5) 0.08285(11) 0.0553(8) Uani 1 1 d . . . . .
H3 H 0.4906 0.4741 0.0461 0.066 Uiso 1 1 calc R U . . .
B4 B 0.4184(2) 0.6136(5) 0.10334(11) 0.0533(8) Uani 1 1 d . . . . .
H4 H 0.3933 0.7457 0.0804 0.064 Uiso 1 1 calc R U . . .
B5 B 0.4671(2) 0.2043(5) 0.10619(10) 0.0549(8) Uani 1 1 d . . . . .
H5 H 0.4744 0.0678 0.0849 0.066 Uiso 1 1 calc R U . . .
B6 B 0.3908(2) 0.3630(5) 0.08332(11) 0.0572(9) Uani 1 1 d . . . . .
H6 H 0.3484 0.3304 0.0470 0.069 Uiso 1 1 calc R U . . .
B7 B 0.40040(19) 0.2157(5) 0.14059(10) 0.0501(7) Uani 1 1 d . . . . .
H7 H 0.3648 0.0876 0.1420 0.060 Uiso 1 1 calc R U . . .
B8 B 0.37049(19) 0.4697(5) 0.13794(10) 0.0501(7) Uani 1 1 d . . . . .
H8 H 0.3149 0.5082 0.1373 0.060 Uiso 1 1 calc R U . . .
B9 B 0.49380(17) 0.2154(4) 0.17499(10) 0.0445(7) Uani 1 1 d . . . . .
H9 H 0.5187 0.0869 0.1996 0.053 Uiso 1 1 calc R U . . .
B10 B 0.44685(17) 0.6168(4) 0.17188(10) 0.0455(7) Uani 1 1 d . . . . .
H10 H 0.4412 0.7506 0.1946 0.055 Uiso 1 1 calc R U . . .
C1 C 0.52085(15) 0.4600(4) 0.19152(9) 0.0432(6) Uani 1 1 d . . . . .
C2 C 0.57731(16) 0.5034(4) 0.24270(8) 0.0457(6) Uani 1 1 d . . . . .
C3 C 0.57159(18) 0.6800(4) 0.26841(10) 0.0540(7) Uani 1 1 d . . . . .
H3A H 0.5317 0.7615 0.2540 0.065 Uiso 1 1 calc R U . . .
C4 C 0.62167(19) 0.7465(4) 0.31491(10) 0.0582(8) Uani 1 1 d . . . . .
H4A H 0.6148 0.8677 0.3303 0.070 Uiso 1 1 calc R U . . .
C5 C 0.68008(17) 0.6292(4) 0.33666(9) 0.0516(7) Uani 1 1 d . . . . .
C6 C 0.68600(17) 0.4432(4) 0.31216(9) 0.0498(7) Uani 1 1 d . . . . .
C7 C 0.63793(16) 0.3728(4) 0.26564(9) 0.0459(6) Uani 1 1 d . . . . .
C8 C 0.65847(17) 0.1862(4) 0.24751(10) 0.0521(7) Uani 1 1 d . . . . .
H8A H 0.6298 0.1313 0.2165 0.063 Uiso 1 1 calc R U . . .
C9 C 0.72045(18) 0.0858(5) 0.27539(11) 0.0587(7) Uani 1 1 d . . . . .
H9A H 0.7317 -0.0370 0.2629 0.070 Uiso 1 1 calc R U . . .
C10 C 0.76727(19) 0.1628(5) 0.32209(11) 0.0627(8) Uani 1 1 d . . . . .
H10A H 0.8087 0.0926 0.3400 0.075 Uiso 1 1 calc R U . . .
C11 C 0.75049(17) 0.3417(5) 0.34027(10) 0.0576(8) Uani 1 1 d . . . . .
C12 C 0.78608(19) 0.4706(5) 0.38471(10) 0.0615(8) Uani 1 1 d . . . . .
C13 C 0.74394(18) 0.6466(5) 0.38231(9) 0.0587(8) Uani 1 1 d . . . . .
C14 C 0.7668(2) 0.8003(6) 0.41819(10) 0.0708(9) Uani 1 1 d . . . . .
H14 H 0.7393 0.9165 0.4163 0.085 Uiso 1 1 calc R U . . .
C15 C 0.8318(2) 0.7777(7) 0.45716(10) 0.0834(12) Uani 1 1 d . . . . .
H15 H 0.8480 0.8804 0.4813 0.100 Uiso 1 1 calc R U . . .
C16 C 0.8724(2) 0.6047(8) 0.46038(12) 0.0893(13) Uani 1 1 d . . . . .
H16 H 0.9153 0.5914 0.4871 0.107 Uiso 1 1 calc R U . . .
C17 C 0.8503(2) 0.4492(7) 0.42433(11) 0.0764(11) Uani 1 1 d . . . . .
H17 H 0.8780 0.3331 0.4268 0.092 Uiso 1 1 calc R U . . .
C18 C 0.43351(15) 0.3773(4) 0.19191(9) 0.0432(6) Uani 1 1 d . . . . .
C19 C 0.41821(15) 0.3455(4) 0.24339(9) 0.0449(6) Uani 1 1 d . . . . .
C20 C 0.44327(19) 0.1716(4) 0.27080(10) 0.0568(7) Uani 1 1 d . . . . .
H20 H 0.4711 0.0846 0.2573 0.068 Uiso 1 1 calc R U . . .
C21 C 0.4298(2) 0.1158(5) 0.31799(11) 0.0661(9) Uani 1 1 d . . . . .
H21 H 0.4479 -0.0041 0.3347 0.079 Uiso 1 1 calc R U . . .
C22 C 0.38964(18) 0.2418(5) 0.33828(10) 0.0590(8) Uani 1 1 d . . . . .
C23 C 0.36450(16) 0.4226(5) 0.31164(9) 0.0528(7) Uani 1 1 d . . . . .
C24 C 0.37525(16) 0.4817(4) 0.26420(9) 0.0482(6) Uani 1 1 d . . . . .
C25 C 0.34123(17) 0.6669(4) 0.24383(11) 0.0556(7) Uani 1 1 d . . . . .
H25 H 0.3456 0.7150 0.2123 0.067 Uiso 1 1 calc R U . . .
C26 C 0.3018(2) 0.7767(5) 0.27014(12) 0.0660(8) Uani 1 1 d . . . . .
H26 H 0.2808 0.8978 0.2560 0.079 Uiso 1 1 calc R U . . .
C27 C 0.2924(2) 0.7098(6) 0.31838(12) 0.0752(10) Uani 1 1 d . . . . .
H27 H 0.2661 0.7863 0.3356 0.090 Uiso 1 1 calc R U . . .
C28 C 0.32248(18) 0.5332(6) 0.33827(10) 0.0647(9) Uani 1 1 d . . . . .
C29 C 0.3219(2) 0.4125(7) 0.38402(11) 0.0754(10) Uani 1 1 d . . . . .
C30 C 0.3610(2) 0.2362(6) 0.38390(10) 0.0722(10) Uani 1 1 d . . . . .
C31 C 0.3667(3) 0.0863(8) 0.42157(13) 0.0960(14) Uani 1 1 d . . . . .
H31 H 0.3919 -0.0331 0.4215 0.115 Uiso 1 1 calc R U . . .
C32 C 0.3315(3) 0.1288(12) 0.45978(15) 0.124(2) Uani 1 1 d . . . . .
H32 H 0.3346 0.0353 0.4861 0.148 Uiso 1 1 calc R U . . .
C33 C 0.2933(3) 0.3010(13) 0.45941(15) 0.119(2) Uani 1 1 d . . . . .
H33 H 0.2707 0.3205 0.4852 0.143 Uiso 1 1 calc R U . . .
C34 C 0.2871(2) 0.4474(10) 0.42222(13) 0.1043(17) Uani 1 1 d . . . . .
H34 H 0.2609 0.5648 0.4224 0.125 Uiso 1 1 calc R U . . .

loop_
_atom_site_aniso_label
_atom_site_aniso_U_11
_atom_site_aniso_U_22
_atom_site_aniso_U_33
_atom_site_aniso_U_23
_atom_site_aniso_U_13
_atom_site_aniso_U_12
B1 0.0512(19) 0.0530(15) 0.0380(13) 0.0070(10) 0.0063(11) -0.0015(14)
B2 0.056(2) 0.0569(16) 0.0369(13) -0.0018(11) 0.0100(12) -0.0027(15)
B3 0.063(2) 0.0629(18) 0.0364(14) 0.0010(12) 0.0093(12) -0.0064(17)
B4 0.056(2) 0.0559(16) 0.0398(14) 0.0094(11) 0.0016(12) -0.0016(16)
B5 0.060(2) 0.0636(18) 0.0373(14) -0.0072(12) 0.0084(12) -0.0064(17)
B6 0.061(2) 0.0664(19) 0.0346(14) 0.0005(12) -0.0011(12) -0.0100(17)
B7 0.0501(19) 0.0528(16) 0.0399(13) 0.0011(11) 0.0013(11) -0.0026(15)
B8 0.0436(17) 0.0579(17) 0.0396(14) 0.0073(11) -0.0024(11) 0.0017(15)
B9 0.0460(17) 0.0456(14) 0.0378(13) -0.0004(10) 0.0055(11) -0.0002(13)
B10 0.0439(17) 0.0495(15) 0.0380(13) 0.0072(10) 0.0036(11) 0.0013(13)
C1 0.0461(15) 0.0437(12) 0.0367(11) 0.0030(9) 0.0071(10) -0.0005(11)
C2 0.0504(17) 0.0443(12) 0.0366(11) 0.0036(9) 0.0033(10) 0.0033(12)
C3 0.0601(19) 0.0478(13) 0.0442(13) 0.0016(10) -0.0005(11) 0.0083(13)
C4 0.069(2) 0.0554(14) 0.0425(13) -0.0065(10) 0.0038(12) 0.0054(15)
C5 0.0583(19) 0.0588(15) 0.0334(11) 0.0012(10) 0.0062(11) -0.0023(14)
C6 0.0533(17) 0.0578(15) 0.0349(11) 0.0069(9) 0.0077(10) 0.0034(13)
C7 0.0449(16) 0.0512(13) 0.0385(12) 0.0043(9) 0.0073(10) 0.0001(12)
C8 0.0486(17) 0.0549(15) 0.0511(14) 0.0006(11) 0.0116(11) 0.0031(13)
C9 0.0560(19) 0.0593(15) 0.0596(15) 0.0072(12) 0.0150(13) 0.0123(15)
C10 0.057(2) 0.0756(19) 0.0513(15) 0.0142(13) 0.0083(13) 0.0152(16)
C11 0.0502(18) 0.0762(19) 0.0402(13) 0.0127(12) 0.0031(11) 0.0042(15)
C12 0.061(2) 0.085(2) 0.0329(12) 0.0074(12) 0.0056(11) 0.0043(17)
C13 0.061(2) 0.0790(19) 0.0315(12) 0.0040(11) 0.0057(11) -0.0015(16)
C14 0.078(3) 0.093(2) 0.0348(13) -0.0072(13) 0.0065(13) -0.013(2)
C15 0.082(3) 0.125(3) 0.0335(14) -0.0096(16) 0.0010(14) -0.011(3)
C16 0.069(2) 0.154(4) 0.0330(14) 0.0022(17) -0.0044(13) -0.006(3)
C17 0.058(2) 0.124(3) 0.0387(14) 0.0055(15) -0.0006(13) 0.011(2)
C18 0.0414(15) 0.0458(13) 0.0370(11) 0.0014(9) 0.0027(9) -0.0012(11)
C19 0.0477(16) 0.0482(13) 0.0351(11) 0.0028(9) 0.0062(10) -0.0017(12)
C20 0.069(2) 0.0541(14) 0.0486(14) 0.0094(11) 0.0182(13) 0.0065(15)
C21 0.084(3) 0.0668(17) 0.0469(15) 0.0171(12) 0.0173(14) 0.0073(18)
C22 0.0590(19) 0.0734(19) 0.0396(13) 0.0056(11) 0.0064(11) -0.0025(16)
C23 0.0465(16) 0.0706(17) 0.0372(12) -0.0006(11) 0.0056(10) 0.0007(14)
C24 0.0475(16) 0.0532(14) 0.0387(12) -0.0009(9) 0.0044(10) -0.0025(13)
C25 0.0509(18) 0.0564(15) 0.0534(14) 0.0001(11) 0.0052(12) 0.0084(14)
C26 0.057(2) 0.0713(19) 0.0650(17) -0.0058(14) 0.0100(14) 0.0112(17)
C27 0.062(2) 0.100(3) 0.0611(18) -0.0164(17) 0.0148(15) 0.014(2)
C28 0.0498(18) 0.100(2) 0.0395(13) -0.0082(13) 0.0051(11) 0.0026(17)
C29 0.060(2) 0.123(3) 0.0401(14) -0.0027(15) 0.0111(13) 0.000(2)
C30 0.068(2) 0.109(3) 0.0374(14) 0.0072(14) 0.0105(13) -0.006(2)
C31 0.098(3) 0.141(4) 0.0494(18) 0.0247(19) 0.0209(18) -0.005(3)
C32 0.111(4) 0.212(7) 0.052(2) 0.032(3) 0.030(2) -0.016(4)
C33 0.091(4) 0.218(6) 0.053(2) 0.012(3) 0.030(2) 0.009(4)
C34 0.072(3) 0.197(5) 0.0444(17) -0.009(2) 0.0173(15) 0.007(3)

loop_
_atom_type_symbol
_atom_type_description
_atom_type_scat_dispersion_real
_atom_type_scat_dispersion_imag
_atom_type_scat_source
C C 0.0181 0.0091 'International Tables Vol C Tables 4.2.6.8 and 6.1.1.4'
H H 0.0000 0.0000 'International Tables Vol C Tables 4.2.6.8 and 6.1.1.4'
B B 0.0090 0.0039 'International Tables Vol C Tables 4.2.6.8 and 6.1.1.4'

loop_
_geom_angle_atom_site_label_1
_geom_angle_atom_site_label_2
_geom_angle_atom_site_label_3
_geom_angle
_geom_angle_site_symmetry_1
_geom_angle_site_symmetry_3
_geom_angle_publ_flag
C1 B1 B10 58.93(15) . . ?
C1 B1 B2 58.64(15) . . ?
B10 B1 B2 106.4(2) . . ?
C1 B1 B3 105.6(2) . . ?
B10 B1 B3 106.3(2) . . ?
B2 B1 B3 60.04(18) . . ?
C1 B1 B4 105.7(2) . . ?
B10 B1 B4 59.25(18) . . ?
B2 B1 B4 107.3(2) . . ?
B3 B1 B4 59.53(19) . . ?
C1 B1 H1 123.6 . . ?
B10 B1 H1 122.8 . . ?
B2 B1 H1 122.2 . . ?
B3 B1 H1 122.6 . . ?
B4 B1 H1 122.4 . . ?
C1 B2 B5 106.5(2) . . ?
C1 B2 B1 59.21(16) . . ?
B5 B2 B1 108.3(2) . . ?
C1 B2 B9 59.01(15) . . ?
B5 B2 B9 59.75(17) . . ?
B1 B2 B9 107.3(2) . . ?
C1 B2 B3 106.1(2) . . ?
B5 B2 B3 59.92(18) . . ?
B1 B2 B3 60.12(18) . . ?
B9 B2 B3 107.0(2) . . ?
C1 B2 H2 123.3 . . ?
B5 B2 H2 121.8 . . ?
B1 B2 H2 121.6 . . ?
B9 B2 H2 122.4 . . ?
B3 B2 H2 122.4 . . ?
B6 B3 B4 60.3(2) . . ?
B6 B3 B5 59.9(2) . . ?
B4 B3 B5 107.8(2) . . ?
B6 B3 B2 108.2(2) . . ?
B4 B3 B2 107.9(2) . . ?
B5 B3 B2 59.92(18) . . ?
B6 B3 B1 109.0(2) . . ?
B4 B3 B1 60.48(19) . . ?
B5 B3 B1 108.08(19) . . ?
B2 B3 B1 59.85(17) . . ?
B6 B3 H3 121.2 . . ?
B4 B3 H3 121.7 . . ?
B5 B3 H3 122.0 . . ?
B2 B3 H3 121.9 . . ?
B1 B3 H3 121.2 . . ?
B10 B4 B8 60.70(17) . . ?
B10 B4 B3 107.3(2) . . ?
B8 B4 B3 108.3(2) . . ?
B10 B4 B6 107.6(2) . . ?
B8 B4 B6 59.93(18) . . ?
B3 B4 B6 59.8(2) . . ?
B10 B4 B1 59.96(17) . . ?
B8 B4 B1 109.43(19) . . ?
B3 B4 B1 59.99(19) . . ?
B6 B4 B1 108.3(2) . . ?
B10 B4 H4 122.0 . . ?
B8 B4 H4 120.9 . . ?
B3 B4 H4 122.1 . . ?
B6 B4 H4 122.0 . . ?
B1 B4 H4 121.1 . . ?
B9 B5 B6 107.4(2) . . ?
B9 B5 B3 107.6(2) . . ?
B6 B5 B3 59.9(2) . . ?
B9 B5 B2 60.22(16) . . ?
B6 B5 B2 108.4(2) . . ?
B3 B5 B2 60.16(19) . . ?
B9 B5 B7 59.72(17) . . ?
B6 B5 B7 60.17(19) . . ?
B3 B5 B7 108.2(2) . . ?
B2 B5 B7 108.8(2) . . ?
B9 B5 H5 122.2 . . ?
B6 B5 H5 121.8 . . ?
B3 B5 H5 121.8 . . ?
B2 B5 H5 121.1 . . ?
B7 B5 H5 121.4 . . ?
B3 B6 B5 60.2(2) . . ?
B3 B6 B8 108.2(2) . . ?
B5 B6 B8 108.16(19) . . ?
B3 B6 B4 59.9(2) . . ?
B5 B6 B4 107.7(2) . . ?
B8 B6 B4 59.71(18) . . ?
B3 B6 B7 108.7(2) . . ?
B5 B6 B7 60.49(19) . . ?
B8 B6 B7 59.88(17) . . ?
B4 B6 B7 107.64(19) . . ?
B3 B6 H6 121.4 . . ?
B5 B6 H6 121.6 . . ?
B8 B6 H6 121.8 . . ?
B4 B6 H6 122.2 . . ?
B7 B6 H6 121.5 . . ?
C18 B7 B9 59.70(16) . . ?
C18 B7 B8 58.76(15) . . ?
B9 B7 B8 107.0(2) . . ?
C18 B7 B6 105.8(2) . . ?
B9 B7 B6 106.6(2) . . ?
B8 B7 B6 59.66(18) . . ?
C18 B7 B5 106.5(2) . . ?
B9 B7 B5 59.54(18) . . ?
B8 B7 B5 107.1(2) . . ?
B6 B7 B5 59.34(19) . . ?
C18 B7 H7 123.1 . . ?
B9 B7 H7 122.2 . . ?
B8 B7 H7 122.3 . . ?
B6 B7 H7 122.8 . . ?
B5 B7 H7 122.4 . . ?
C18 B8 B4 106.6(2) . . ?
C18 B8 B6 106.5(2) . . ?
B4 B8 B6 60.37(18) . . ?
C18 B8 B7 58.90(15) . . ?
B4 B8 B7 108.6(3) . . ?
B6 B8 B7 60.46(18) . . ?
C18 B8 B10 58.88(15) . . ?
B4 B8 B10 59.50(17) . . ?
B6 B8 B10 107.0(2) . . ?
B7 B8 B10 106.7(2) . . ?
C18 B8 H8 123.3 . . ?
B4 B8 H8 121.6 . . ?
B6 B8 H8 121.9 . . ?
B7 B8 H8 121.7 . . ?
B10 B8 H8 122.8 . . ?
C1 B9 C18 61.81(16) . . ?
C1 B9 B5 106.5(2) . . ?
C18 B9 B5 106.5(2) . . ?
C1 B9 B7 108.7(2) . . ?
C18 B9 B7 58.52(17) . . ?
B5 B9 B7 60.74(18) . . ?
C1 B9 B2 58.67(16) . . ?
C18 B9 B2 108.3(2) . . ?
B5 B9 B2 60.04(17) . . ?
B7 B9 B2 109.46(19) . . ?
C1 B9 H9 121.8 . . ?
C18 B9 H9 122.0 . . ?
B5 B9 H9 122.7 . . ?
B7 B9 H9 121.0 . . ?
B2 B9 H9 121.4 . . ?
C18 B10 C1 62.15(16) . . ?
C18 B10 B4 106.6(2) . . ?
C1 B10 B4 107.1(2) . . ?
C18 B10 B1 109.4(2) . . ?
C1 B10 B1 59.11(16) . . ?
B4 B10 B1 60.79(18) . . ?
C18 B10 B8 58.55(15) . . ?
C1 B10 B8 108.5(2) . . ?
B4 B10 B8 59.80(17) . . ?
B1 B10 B8 109.4(2) . . ?
C18 B10 H10 121.5 . . ?
C1 B10 H10 121.5 . . ?
B4 B10 H10 122.6 . . ?
B1 B10 H10 120.7 . . ?
B8 B10 H10 121.7 . . ?
C2 C1 B2 122.5(2) . . ?
C2 C1 B9 119.88(19) . . ?
B2 C1 B9 62.32(16) . . ?
C2 C1 B10 118.6(2) . . ?
B2 C1 B10 111.60(18) . . ?
B9 C1 B10 109.1(2) . . ?
C2 C1 B1 121.2(2) . . ?
B2 C1 B1 62.15(16) . . ?
B9 C1 B1 112.24(18) . . ?
B10 C1 B1 61.96(17) . . ?
C2 C1 C18 119.28(19) . . ?
B2 C1 C18 109.42(19) . . ?
B9 C1 C18 59.54(16) . . ?
B10 C1 C18 58.86(16) . . ?
B1 C1 C18 109.1(2) . . ?
C3 C2 C7 117.9(2) . . ?
C3 C2 C1 118.3(2) . . ?
C7 C2 C1 123.7(2) . . ?
C2 C3 C4 125.1(3) . . ?
C2 C3 H3A 117.5 . . ?
C4 C3 H3A 117.5 . . ?
C5 C4 C3 118.3(3) . . ?
C5 C4 H4A 120.8 . . ?
C3 C4 H4A 120.8 . . ?
C4 C5 C6 117.9(2) . . ?
C4 C5 C13 135.0(3) . . ?
C6 C5 C13 107.1(3) . . ?
C7 C6 C5 125.5(3) . . ?
C7 C6 C11 124.5(3) . . ?
C5 C6 C11 109.9(3) . . ?
C6 C7 C8 114.5(2) . . ?
C6 C7 C2 115.3(2) . . ?
C8 C7 C2 130.2(2) . . ?
C9 C8 C7 121.0(3) . . ?
C9 C8 H8A 119.5 . . ?
C7 C8 H8A 119.5 . . ?
C8 C9 C10 122.5(3) . . ?
C8 C9 H9A 118.7 . . ?
C10 C9 H9A 118.7 . . ?
C11 C10 C9 118.5(3) . . ?
C11 C10 H10A 120.8 . . ?
C9 C10 H10A 120.8 . . ?
C10 C11 C6 119.0(3) . . ?
C10 C11 C12 134.2(3) . . ?
C6 C11 C12 106.8(3) . . ?
C17 C12 C13 119.6(3) . . ?
C17 C12 C11 132.0(3) . . ?
C13 C12 C11 108.4(3) . . ?
C14 C13 C12 120.8(3) . . ?
C14 C13 C5 131.3(3) . . ?
C12 C13 C5 107.8(3) . . ?
C13 C14 C15 118.8(4) . . ?
C13 C14 H14 120.6 . . ?
C15 C14 H14 120.6 . . ?
C16 C15 C14 120.7(4) . . ?
C16 C15 H15 119.7 . . ?
C14 C15 H15 119.7 . . ?
C15 C16 C17 121.1(3) . . ?
C15 C16 H16 119.4 . . ?
C17 C16 H16 119.4 . . ?
C12 C17 C16 118.9(4) . . ?
C12 C17 H17 120.5 . . ?
C16 C17 H17 120.5 . . ?
C19 C18 B8 123.0(2) . . ?
C19 C18 B7 121.5(2) . . ?
B8 C18 B7 62.34(17) . . ?
C19 C18 B10 120.1(2) . . ?
B8 C18 B10 62.57(16) . . ?
B7 C18 B10 112.34(18) . . ?
C19 C18 B9 118.5(2) . . ?
B8 C18 B9 111.44(19) . . ?
B7 C18 B9 61.77(17) . . ?
B10 C18 B9 108.4(2) . . ?
C19 C18 C1 119.08(19) . . ?
B8 C18 C1 109.15(19) . . ?
B7 C18 C1 108.8(2) . . ?
B10 C18 C1 58.99(16) . . ?
B9 C18 C1 58.65(15) . . ?
C20 C19 C24 118.0(2) . . ?
C20 C19 C18 118.3(2) . . ?
C24 C19 C18 123.6(2) . . ?
C19 C20 C21 124.7(3) . . ?
C19 C20 H20 117.6 . . ?
C21 C20 H20 117.6 . . ?
C22 C21 C20 118.3(3) . . ?
C22 C21 H21 120.9 . . ?
C20 C21 H21 120.9 . . ?
C21 C22 C23 118.2(3) . . ?
C21 C22 C30 135.2(3) . . ?
C23 C22 C30 106.5(3) . . ?
C24 C23 C22 125.4(3) . . ?
C24 C23 C28 124.4(3) . . ?
C22 C23 C28 110.2(3) . . ?
C23 C24 C25 114.6(3) . . ?
C23 C24 C19 115.4(2) . . ?
C25 C24 C19 130.0(2) . . ?
C26 C25 C24 121.2(3) . . ?
C26 C25 H25 119.4 . . ?
C24 C25 H25 119.4 . . ?
C25 C26 C27 122.1(3) . . ?
C25 C26 H26 119.0 . . ?
C27 C26 H26 119.0 . . ?
C28 C27 C26 118.4(3) . . ?
C28 C27 H27 120.8 . . ?
C26 C27 H27 120.8 . . ?
C27 C28 C23 119.4(3) . . ?
C27 C28 C29 134.3(3) . . ?
C23 C28 C29 106.4(3) . . ?
C30 C29 C34 121.1(4) . . ?
C30 C29 C28 108.7(3) . . ?
C34 C29 C28 130.2(4) . . ?
C29 C30 C31 121.6(3) . . ?
C29 C30 C22 108.3(3) . . ?
C31 C30 C22 130.1(4) . . ?
C30 C31 C32 115.4(5) . . ?
C30 C31 H31 122.3 . . ?
C32 C31 H31 122.3 . . ?
C33 C32 C31 122.4(5) . . ?
C33 C32 H32 118.8 . . ?
C31 C32 H32 118.8 . . ?
C32 C33 C34 122.2(4) . . ?
C32 C33 H33 118.9 . . ?
C34 C33 H33 118.9 . . ?
C33 C34 C29 117.2(5) . . ?
C33 C34 H34 121.4 . . ?
C29 C34 H34 121.4 . . ?

loop_
_geom_bond_atom_site_label_1
_geom_bond_atom_site_label_2
_geom_bond_distance
_geom_bond_site_symmetry_2
_geom_bond_publ_flag
B1 C1 1.726(3) . ?
B1 B10 1.775(5) . ?
B1 B2 1.777(5) . ?
B1 B3 1.782(4) . ?
B1 B4 1.790(5) . ?
B1 H1 1.1000 . ?
B2 C1 1.716(4) . ?
B2 B5 1.776(5) . ?
B2 B9 1.779(4) . ?
B2 B3 1.780(5) . ?
B2 H2 1.1000 . ?
B3 B6 1.771(5) . ?
B3 B4 1.773(5) . ?
B3 B5 1.776(5) . ?
B3 H3 1.1000 . ?
B4 B10 1.763(4) . ?
B4 B8 1.768(5) . ?
B4 B6 1.780(5) . ?
B4 H4 1.1000 . ?
B5 B9 1.771(4) . ?
B5 B6 1.771(5) . ?
B5 B7 1.792(5) . ?
B5 H5 1.1000 . ?
B6 B8 1.772(5) . ?
B6 B7 1.786(4) . ?
B6 H6 1.1000 . ?
B7 C18 1.717(4) . ?
B7 B9 1.774(5) . ?
B7 B8 1.776(5) . ?
B7 H7 1.1000 . ?
B8 C18 1.715(4) . ?
B8 B10 1.784(4) . ?
B8 H8 1.1000 . ?
B9 C1 1.722(4) . ?
B9 C18 1.738(4) . ?
B9 H9 1.1000 . ?
B10 C18 1.721(4) . ?
B10 C1 1.723(4) . ?
B10 H10 1.1000 . ?
C1 C2 1.515(3) . ?
C1 C18 1.777(4) . ?
C2 C3 1.380(4) . ?
C2 C7 1.444(4) . ?
C3 C4 1.411(4) . ?
C3 H3A 0.9300 . ?
C4 C5 1.356(4) . ?
C4 H4A 0.9300 . ?
C5 C6 1.418(4) . ?
C5 C13 1.471(4) . ?
C6 C7 1.404(4) . ?
C6 C11 1.425(4) . ?
C7 C8 1.427(4) . ?
C8 C9 1.386(4) . ?
C8 H8A 0.9300 . ?
C9 C10 1.413(4) . ?
C9 H9A 0.9300 . ?
C10 C11 1.358(5) . ?
C10 H10A 0.9300 . ?
C11 C12 1.467(4) . ?
C12 C17 1.388(4) . ?
C12 C13 1.414(5) . ?
C13 C14 1.385(4) . ?
C14 C15 1.391(5) . ?
C14 H14 0.9300 . ?
C15 C16 1.378(6) . ?
C15 H15 0.9300 . ?
C16 C17 1.394(6) . ?
C16 H16 0.9300 . ?
C17 H17 0.9300 . ?
C18 C19 1.510(3) . ?
C19 C20 1.379(4) . ?
C19 C24 1.444(4) . ?
C20 C21 1.415(4) . ?
C20 H20 0.9300 . ?
C21 C22 1.357(5) . ?
C21 H21 0.9300 . ?
C22 C23 1.408(4) . ?
C22 C30 1.483(4) . ?
C23 C24 1.405(4) . ?
C23 C28 1.430(4) . ?
C24 C25 1.426(4) . ?
C25 C26 1.386(5) . ?
C25 H25 0.9300 . ?
C26 C27 1.430(5) . ?
C26 H26 0.9300 . ?
C27 C28 1.348(5) . ?
C27 H27 0.9300 . ?
C28 C29 1.469(5) . ?
C29 C30 1.393(6) . ?
C29 C34 1.399(5) . ?
C30 C31 1.400(5) . ?
C31 C32 1.413(7) . ?
C31 H31 0.9300 . ?
C32 C33 1.358(9) . ?
C32 H32 0.9300 . ?
C33 C34 1.373(8) . ?
C33 H33 0.9300 . ?
C34 H34 0.9300 . ?

loop_
_geom_torsion_atom_site_label_1
_geom_torsion_atom_site_label_2
_geom_torsion_atom_site_label_3
_geom_torsion_atom_site_label_4
_geom_torsion
_geom_torsion_site_symmetry_1
_geom_torsion_site_symmetry_2
_geom_torsion_site_symmetry_3
_geom_torsion_site_symmetry_4
_geom_torsion_publ_flag
B10 B1 B2 C1 -35.97(19) . . . . ?
B3 B1 B2 C1 -135.7(2) . . . . ?
B4 B1 B2 C1 -98.2(2) . . . . ?
C1 B1 B2 B5 98.7(2) . . . . ?
B10 B1 B2 B5 62.7(2) . . . . ?
B3 B1 B2 B5 -37.0(2) . . . . ?
B4 B1 B2 B5 0.5(3) . . . . ?
C1 B1 B2 B9 35.64(19) . . . . ?
B10 B1 B2 B9 -0.3(3) . . . . ?
B3 B1 B2 B9 -100.0(2) . . . . ?
B4 B1 B2 B9 -62.5(2) . . . . ?
C1 B1 B2 B3 135.7(2) . . . . ?
B10 B1 B2 B3 99.7(2) . . . . ?
B4 B1 B2 B3 37.5(2) . . . . ?
C1 B2 B3 B6 -63.2(3) . . . . ?
B5 B2 B3 B6 36.8(2) . . . . ?
B1 B2 B3 B6 -101.9(3) . . . . ?
B9 B2 B3 B6 -1.4(3) . . . . ?
C1 B2 B3 B4 0.6(3) . . . . ?
B5 B2 B3 B4 100.6(3) . . . . ?
B1 B2 B3 B4 -38.1(2) . . . . ?
B9 B2 B3 B4 62.4(3) . . . . ?
C1 B2 B3 B5 -100.0(2) . . . . ?
B1 B2 B3 B5 -138.7(2) . . . . ?
B9 B2 B3 B5 -38.2(2) . . . . ?
C1 B2 B3 B1 38.7(2) . . . . ?
B5 B2 B3 B1 138.7(2) . . . . ?
B9 B2 B3 B1 100.5(2) . . . . ?
C1 B1 B3 B6 62.2(3) . . . . ?
B10 B1 B3 B6 0.7(3) . . . . ?
B2 B1 B3 B6 100.5(3) . . . . ?
B4 B1 B3 B6 -37.1(2) . . . . ?
C1 B1 B3 B4 99.3(2) . . . . ?
B10 B1 B3 B4 37.74(19) . . . . ?
B2 B1 B3 B4 137.6(2) . . . . ?
C1 B1 B3 B5 -1.3(3) . . . . ?
B10 B1 B3 B5 -62.9(3) . . . . ?
B2 B1 B3 B5 36.9(2) . . . . ?
B4 B1 B3 B5 -100.6(3) . . . . ?
C1 B1 B3 B2 -38.3(2) . . . . ?
B10 B1 B3 B2 -99.8(2) . . . . ?
B4 B1 B3 B2 -137.6(2) . . . . ?
B6 B3 B4 B10 100.7(2) . . . . ?
B5 B3 B4 B10 62.8(3) . . . . ?
B2 B3 B4 B10 -0.5(3) . . . . ?
B1 B3 B4 B10 -38.3(2) . . . . ?
B6 B3 B4 B8 36.6(2) . . . . ?
B5 B3 B4 B8 -1.2(3) . . . . ?
B2 B3 B4 B8 -64.5(3) . . . . ?
B1 B3 B4 B8 -102.4(2) . . . . ?
B5 B3 B4 B6 -37.9(2) . . . . ?
B2 B3 B4 B6 -101.2(2) . . . . ?
B1 B3 B4 B6 -139.0(2) . . . . ?
B6 B3 B4 B1 139.0(2) . . . . ?
B5 B3 B4 B1 101.1(2) . . . . ?
B2 B3 B4 B1 37.8(2) . . . . ?
C1 B1 B4 B10 37.72(18) . . . . ?
B2 B1 B4 B10 99.1(2) . . . . ?
B3 B1 B4 B10 136.9(2) . . . . ?
C1 B1 B4 B8 1.2(3) . . . . ?
B10 B1 B4 B8 -36.5(2) . . . . ?
B2 B1 B4 B8 62.6(3) . . . . ?
B3 B1 B4 B8 100.4(2) . . . . ?
C1 B1 B4 B3 -99.2(2) . . . . ?
B10 B1 B4 B3 -136.9(2) . . . . ?
B2 B1 B4 B3 -37.8(2) . . . . ?
C1 B1 B4 B6 -62.5(3) . . . . ?
B10 B1 B4 B6 -100.2(2) . . . . ?
B2 B1 B4 B6 -1.1(3) . . . . ?
B3 B1 B4 B6 36.7(2) . . . . ?
B6 B3 B5 B9 -100.3(2) . . . . ?
B4 B3 B5 B9 -62.3(3) . . . . ?
B2 B3 B5 B9 38.6(2) . . . . ?
B1 B3 B5 B9 1.7(3) . . . . ?
B4 B3 B5 B6 38.1(2) . . . . ?
B2 B3 B5 B6 138.9(2) . . . . ?
B1 B3 B5 B6 102.0(3) . . . . ?
B6 B3 B5 B2 -138.9(2) . . . . ?
B4 B3 B5 B2 -100.8(2) . . . . ?
B1 B3 B5 B2 -36.9(2) . . . . ?
B6 B3 B5 B7 -37.2(2) . . . . ?
B4 B3 B5 B7 0.8(3) . . . . ?
B2 B3 B5 B7 101.6(2) . . . . ?
B1 B3 B5 B7 64.7(3) . . . . ?
C1 B2 B5 B9 -37.39(19) . . . . ?
B1 B2 B5 B9 -99.7(2) . . . . ?
B3 B2 B5 B9 -136.8(2) . . . . ?
C1 B2 B5 B6 62.5(2) . . . . ?
B1 B2 B5 B6 0.2(3) . . . . ?
B9 B2 B5 B6 99.9(2) . . . . ?
B3 B2 B5 B6 -36.9(2) . . . . ?
C1 B2 B5 B3 99.4(2) . . . . ?
B1 B2 B5 B3 37.1(2) . . . . ?
B9 B2 B5 B3 136.8(2) . . . . ?
C1 B2 B5 B7 -1.3(3) . . . . ?
B1 B2 B5 B7 -63.7(3) . . . . ?
B9 B2 B5 B7 36.1(2) . . . . ?
B3 B2 B5 B7 -100.7(3) . . . . ?
B4 B3 B6 B5 -137.5(2) . . . . ?
B2 B3 B6 B5 -36.8(2) . . . . ?
B1 B3 B6 B5 -100.3(2) . . . . ?
B4 B3 B6 B8 -36.5(2) . . . . ?
B5 B3 B6 B8 101.0(2) . . . . ?
B2 B3 B6 B8 64.1(3) . . . . ?
B1 B3 B6 B8 0.6(3) . . . . ?
B5 B3 B6 B4 137.5(2) . . . . ?
B2 B3 B6 B4 100.7(2) . . . . ?
B1 B3 B6 B4 37.1(2) . . . . ?
B4 B3 B6 B7 -100.0(2) . . . . ?
B5 B3 B6 B7 37.5(2) . . . . ?
B2 B3 B6 B7 0.7(3) . . . . ?
B1 B3 B6 B7 -62.9(3) . . . . ?
B9 B5 B6 B3 100.6(2) . . . . ?
B2 B5 B6 B3 37.0(2) . . . . ?
B7 B5 B6 B3 138.5(2) . . . . ?
B9 B5 B6 B8 -0.4(3) . . . . ?
B3 B5 B6 B8 -100.9(2) . . . . ?
B2 B5 B6 B8 -64.0(3) . . . . ?
B7 B5 B6 B8 37.6(2) . . . . ?
B9 B5 B6 B4 62.7(3) . . . . ?
B3 B5 B6 B4 -37.9(2) . . . . ?
B2 B5 B6 B4 -0.9(3) . . . . ?
B7 B5 B6 B4 100.7(2) . . . . ?
B9 B5 B6 B7 -37.9(2) . . . . ?
B3 B5 B6 B7 -138.5(2) . . . . ?
B2 B5 B6 B7 -101.6(2) . . . . ?
B10 B4 B6 B3 -100.1(2) . . . . ?
B8 B4 B6 B3 -139.1(2) . . . . ?
B1 B4 B6 B3 -36.7(2) . . . . ?
B10 B4 B6 B5 -62.1(3) . . . . ?
B8 B4 B6 B5 -101.1(2) . . . . ?
B3 B4 B6 B5 38.0(2) . . . . ?
B1 B4 B6 B5 1.2(3) . . . . ?
B10 B4 B6 B8 39.0(2) . . . . ?
B3 B4 B6 B8 139.1(2) . . . . ?
B1 B4 B6 B8 102.3(2) . . . . ?
B10 B4 B6 B7 1.7(3) . . . . ?
B8 B4 B6 B7 -37.3(2) . . . . ?
B3 B4 B6 B7 101.8(3) . . . . ?
B1 B4 B6 B7 65.1(3) . . . . ?
B3 B6 B7 C18 62.7(3) . . . . ?
B5 B6 B7 C18 100.1(2) . . . . ?
B8 B6 B7 C18 -37.9(2) . . . . ?
B4 B6 B7 C18 -0.6(3) . . . . ?
B3 B6 B7 B9 0.3(3) . . . . ?
B5 B6 B7 B9 37.7(2) . . . . ?
B8 B6 B7 B9 -100.3(2) . . . . ?
B4 B6 B7 B9 -63.1(3) . . . . ?
B3 B6 B7 B8 100.6(3) . . . . ?
B5 B6 B7 B8 137.9(2) . . . . ?
B4 B6 B7 B8 37.2(2) . . . . ?
B3 B6 B7 B5 -37.3(2) . . . . ?
B8 B6 B7 B5 -137.9(2) . . . . ?
B4 B6 B7 B5 -100.7(3) . . . . ?
B9 B5 B7 C18 38.35(19) . . . . ?
B6 B5 B7 C18 -98.9(2) . . . . ?
B3 B5 B7 C18 -61.7(2) . . . . ?
B2 B5 B7 C18 2.1(3) . . . . ?
B6 B5 B7 B9 -137.2(2) . . . . ?
B3 B5 B7 B9 -100.1(2) . . . . ?
B2 B5 B7 B9 -36.3(2) . . . . ?
B9 B5 B7 B8 100.0(2) . . . . ?
B6 B5 B7 B8 -37.22(19) . . . . ?
B3 B5 B7 B8 -0.1(3) . . . . ?
B2 B5 B7 B8 63.7(3) . . . . ?
B9 B5 B7 B6 137.2(2) . . . . ?
B3 B5 B7 B6 37.1(2) . . . . ?
B2 B5 B7 B6 100.9(3) . . . . ?
B10 B4 B8 C18 -36.71(19) . . . . ?
B3 B4 B8 C18 63.3(3) . . . . ?
B6 B4 B8 C18 99.9(2) . . . . ?
B1 B4 B8 C18 -0.5(3) . . . . ?
B10 B4 B8 B6 -136.6(2) . . . . ?
B3 B4 B8 B6 -36.6(2) . . . . ?
B1 B4 B8 B6 -100.4(3) . . . . ?
B10 B4 B8 B7 -98.8(2) . . . . ?
B3 B4 B8 B7 1.2(3) . . . . ?
B6 B4 B8 B7 37.8(2) . . . . ?
B1 B4 B8 B7 -62.6(3) . . . . ?
B3 B4 B8 B10 100.0(2) . . . . ?
B6 B4 B8 B10 136.6(2) . . . . ?
B1 B4 B8 B10 36.2(2) . . . . ?
B3 B6 B8 C18 -63.4(3) . . . . ?
B5 B6 B8 C18 0.2(3) . . . . ?
B4 B6 B8 C18 -100.0(2) . . . . ?
B7 B6 B8 C18 38.1(2) . . . . ?
B3 B6 B8 B4 36.6(2) . . . . ?
B5 B6 B8 B4 100.3(3) . . . . ?
B7 B6 B8 B4 138.1(2) . . . . ?
B3 B6 B8 B7 -101.5(3) . . . . ?
B5 B6 B8 B7 -37.8(2) . . . . ?
B4 B6 B8 B7 -138.1(2) . . . . ?
B3 B6 B8 B10 -1.7(3) . . . . ?
B5 B6 B8 B10 62.0(3) . . . . ?
B4 B6 B8 B10 -38.3(2) . . . . ?
B7 B6 B8 B10 99.9(2) . . . . ?
B9 B7 B8 C18 -36.68(19) . . . . ?
B6 B7 B8 C18 -136.3(2) . . . . ?
B5 B7 B8 C18 -99.2(2) . . . . ?
C18 B7 B8 B4 98.6(2) . . . . ?
B9 B7 B8 B4 61.9(2) . . . . ?
B6 B7 B8 B4 -37.7(2) . . . . ?
B5 B7 B8 B4 -0.7(3) . . . . ?
C18 B7 B8 B6 136.3(2) . . . . ?
B9 B7 B8 B6 99.6(2) . . . . ?
B5 B7 B8 B6 37.1(2) . . . . ?
C18 B7 B8 B10 35.83(19) . . . . ?
B9 B7 B8 B10 -0.8(3) . . . . ?
B6 B7 B8 B10 -100.5(2) . . . . ?
B5 B7 B8 B10 -63.4(2) . . . . ?
B6 B5 B9 C1 -64.4(3) . . . . ?
B3 B5 B9 C1 -1.3(3) . . . . ?
B2 B5 B9 C1 37.2(2) . . . . ?
B7 B5 B9 C1 -102.6(2) . . . . ?
B6 B5 B9 C18 0.3(3) . . . . ?
B3 B5 B9 C18 63.5(3) . . . . ?
B2 B5 B9 C18 102.0(2) . . . . ?
B7 B5 B9 C18 -37.8(2) . . . . ?
B6 B5 B9 B7 38.1(2) . . . . ?
B3 B5 B9 B7 101.3(3) . . . . ?
B2 B5 B9 B7 139.8(2) . . . . ?
B6 B5 B9 B2 -101.7(3) . . . . ?
B3 B5 B9 B2 -38.5(2) . . . . ?
B7 B5 B9 B2 -139.8(2) . . . . ?
C18 B7 B9 C1 -37.62(18) . . . . ?
B8 B7 B9 C1 -1.4(3) . . . . ?
B6 B7 B9 C1 61.2(3) . . . . ?
B5 B7 B9 C1 98.8(2) . . . . ?
B8 B7 B9 C18 36.26(19) . . . . ?
B6 B7 B9 C18 98.9(2) . . . . ?
B5 B7 B9 C18 136.4(2) . . . . ?
C18 B7 B9 B5 -136.4(2) . . . . ?
B8 B7 B9 B5 -100.2(2) . . . . ?
B6 B7 B9 B5 -37.6(2) . . . . ?
C18 B7 B9 B2 -100.1(2) . . . . ?
B8 B7 B9 B2 -63.8(3) . . . . ?
B6 B7 B9 B2 -1.2(3) . . . . ?
B5 B7 B9 B2 36.4(2) . . . . ?
B5 B2 B9 C1 -137.2(2) . . . . ?
B1 B2 B9 C1 -35.73(18) . . . . ?
B3 B2 B9 C1 -98.9(2) . . . . ?
C1 B2 B9 C18 38.35(18) . . . . ?
B5 B2 B9 C18 -98.9(2) . . . . ?
B1 B2 B9 C18 2.6(3) . . . . ?
B3 B2 B9 C18 -60.6(2) . . . . ?
C1 B2 B9 B5 137.2(2) . . . . ?
B1 B2 B9 B5 101.5(2) . . . . ?
B3 B2 B9 B5 38.3(2) . . . . ?
C1 B2 B9 B7 100.5(2) . . . . ?
B5 B2 B9 B7 -36.7(2) . . . . ?
B1 B2 B9 B7 64.8(2) . . . . ?
B3 B2 B9 B7 1.6(3) . . . . ?
B8 B4 B10 C18 36.6(2) . . . . ?
B3 B4 B10 C18 -65.1(3) . . . . ?
B6 B4 B10 C18 -2.1(3) . . . . ?
B1 B4 B10 C18 -103.4(2) . . . . ?
B8 B4 B10 C1 101.8(2) . . . . ?
B3 B4 B10 C1 0.2(3) . . . . ?
B6 B4 B10 C1 63.2(3) . . . . ?
B1 B4 B10 C1 -38.11(19) . . . . ?
B8 B4 B10 B1 139.9(2) . . . . ?
B3 B4 B10 B1 38.3(2) . . . . ?
B6 B4 B10 B1 101.3(3) . . . . ?
B3 B4 B10 B8 -101.6(2) . . . . ?
B6 B4 B10 B8 -38.6(2) . . . . ?
B1 B4 B10 B8 -139.9(2) . . . . ?
C1 B1 B10 C18 -37.96(18) . . . . ?
B2 B1 B10 C18 -2.1(3) . . . . ?
B3 B1 B10 C18 60.7(2) . . . . ?
B4 B1 B10 C18 98.6(2) . . . . ?
B2 B1 B10 C1 35.84(18) . . . . ?
B3 B1 B10 C1 98.7(2) . . . . ?
B4 B1 B10 C1 136.6(2) . . . . ?
C1 B1 B10 B4 -136.6(2) . . . . ?
B2 B1 B10 B4 -100.7(2) . . . . ?
B3 B1 B10 B4 -37.9(2) . . . . ?
C1 B1 B10 B8 -100.4(2) . . . . ?
B2 B1 B10 B8 -64.6(2) . . . . ?
B3 B1 B10 B8 -1.7(3) . . . . ?
B4 B1 B10 B8 36.1(2) . . . . ?
B4 B8 B10 C18 -138.0(2) . . . . ?
B6 B8 B10 C18 -99.3(2) . . . . ?
B7 B8 B10 C18 -35.85(18) . . . . ?
C18 B8 B10 C1 38.59(18) . . . . ?
B4 B8 B10 C1 -99.4(2) . . . . ?
B6 B8 B10 C1 -60.7(2) . . . . ?
B7 B8 B10 C1 2.7(3) . . . . ?
C18 B8 B10 B4 138.0(2) . . . . ?
B6 B8 B10 B4 38.7(2) . . . . ?
B7 B8 B10 B4 102.2(2) . . . . ?
C18 B8 B10 B1 101.4(2) . . . . ?
B4 B8 B10 B1 -36.6(2) . . . . ?
B6 B8 B10 B1 2.1(3) . . . . ?
B7 B8 B10 B1 65.6(2) . . . . ?
B5 B2 C1 C2 147.2(2) . . . . ?
B1 B2 C1 C2 -111.0(3) . . . . ?
B9 B2 C1 C2 109.4(2) . . . . ?
B3 B2 C1 C2 -150.1(2) . . . . ?
B5 B2 C1 B9 37.7(2) . . . . ?
B1 B2 C1 B9 139.5(2) . . . . ?
B3 B2 C1 B9 100.4(2) . . . . ?
B5 B2 C1 B10 -63.2(3) . . . . ?
B1 B2 C1 B10 38.6(2) . . . . ?
B9 B2 C1 B10 -100.9(2) . . . . ?
B3 B2 C1 B10 -0.5(3) . . . . ?
B5 B2 C1 B1 -101.8(2) . . . . ?
B9 B2 C1 B1 -139.5(2) . . . . ?
B3 B2 C1 B1 -39.1(2) . . . . ?
B5 B2 C1 C18 0.1(3) . . . . ?
B1 B2 C1 C18 101.9(2) . . . . ?
B9 B2 C1 C18 -37.65(18) . . . . ?
B3 B2 C1 C18 62.8(2) . . . . ?
C18 B9 C1 C2 108.5(2) . . . . ?
B5 B9 C1 C2 -151.3(2) . . . . ?
B7 B9 C1 C2 144.7(2) . . . . ?
B2 B9 C1 C2 -113.5(3) . . . . ?
C18 B9 C1 B2 -138.1(2) . . . . ?
B5 B9 C1 B2 -37.8(2) . . . . ?
B7 B9 C1 B2 -101.9(2) . . . . ?
C18 B9 C1 B10 -33.08(17) . . . . ?
B5 B9 C1 B10 67.1(3) . . . . ?
B7 B9 C1 B10 3.1(3) . . . . ?
B2 B9 C1 B10 105.0(2) . . . . ?
C18 B9 C1 B1 -99.7(2) . . . . ?
B5 B9 C1 B1 0.5(3) . . . . ?
B7 B9 C1 B1 -63.5(3) . . . . ?
B2 B9 C1 B1 38.3(2) . . . . ?
B5 B9 C1 C18 100.2(2) . . . . ?
B7 B9 C1 C18 36.20(17) . . . . ?
B2 B9 C1 C18 138.1(2) . . . . ?
C18 B10 C1 C2 -108.7(2) . . . . ?
B4 B10 C1 C2 151.1(2) . . . . ?
B1 B10 C1 C2 112.3(2) . . . . ?
B8 B10 C1 C2 -145.7(2) . . . . ?
C18 B10 C1 B2 100.3(2) . . . . ?
B4 B10 C1 B2 0.2(3) . . . . ?
B1 B10 C1 B2 -38.7(2) . . . . ?
B8 B10 C1 B2 63.3(3) . . . . ?
C18 B10 C1 B9 33.35(17) . . . . ?
B4 B10 C1 B9 -66.8(2) . . . . ?
B1 B10 C1 B9 -105.7(2) . . . . ?
B8 B10 C1 B9 -3.6(2) . . . . ?
C18 B10 C1 B1 139.00(19) . . . . ?
B4 B10 C1 B1 38.9(2) . . . . ?
B8 B10 C1 B1 102.0(2) . . . . ?
B4 B10 C1 C18 -100.1(2) . . . . ?
B1 B10 C1 C18 -139.00(19) . . . . ?
B8 B10 C1 C18 -37.00(17) . . . . ?
B10 B1 C1 C2 -108.2(3) . . . . ?
B2 B1 C1 C2 113.0(3) . . . . ?
B3 B1 C1 C2 151.9(2) . . . . ?
B4 B1 C1 C2 -146.0(2) . . . . ?
B10 B1 C1 B2 138.9(2) . . . . ?
B3 B1 C1 B2 38.9(2) . . . . ?
B4 B1 C1 B2 101.0(2) . . . . ?
B10 B1 C1 B9 100.5(2) . . . . ?
B2 B1 C1 B9 -38.4(2) . . . . ?
B3 B1 C1 B9 0.5(3) . . . . ?
B4 B1 C1 B9 62.6(3) . . . . ?
B2 B1 C1 B10 -138.9(2) . . . . ?
B3 B1 C1 B10 -99.9(2) . . . . ?
B4 B1 C1 B10 -37.9(2) . . . . ?
B10 B1 C1 C18 36.45(18) . . . . ?
B2 B1 C1 C18 -102.4(2) . . . . ?
B3 B1 C1 C18 -63.5(3) . . . . ?
B4 B1 C1 C18 -1.4(3) . . . . ?
B2 C1 C2 C3 140.1(3) . . . . ?
B9 C1 C2 C3 -145.5(3) . . . . ?
B10 C1 C2 C3 -7.6(4) . . . . ?
B1 C1 C2 C3 65.2(4) . . . . ?
C18 C1 C2 C3 -75.9(3) . . . . ?
B2 C1 C2 C7 -38.4(4) . . . . ?
B9 C1 C2 C7 36.0(4) . . . . ?
B10 C1 C2 C7 173.9(2) . . . . ?
B1 C1 C2 C7 -113.3(3) . . . . ?
C18 C1 C2 C7 105.6(3) . . . . ?
C7 C2 C3 C4 1.9(5) . . . . ?
C1 C2 C3 C4 -176.7(3) . . . . ?
C2 C3 C4 C5 -0.3(5) . . . . ?
C3 C4 C5 C6 -2.0(4) . . . . ?
C3 C4 C5 C13 177.5(3) . . . . ?
C4 C5 C6 C7 3.0(4) . . . . ?
C13 C5 C6 C7 -176.6(3) . . . . ?
C4 C5 C6 C11 179.8(3) . . . . ?
C13 C5 C6 C11 0.2(3) . . . . ?
C5 C6 C7 C8 176.3(3) . . . . ?
C11 C6 C7 C8 -0.1(4) . . . . ?
C5 C6 C7 C2 -1.4(4) . . . . ?
C11 C6 C7 C2 -177.8(3) . . . . ?
C3 C2 C7 C6 -1.0(4) . . . . ?
C1 C2 C7 C6 177.5(2) . . . . ?
C3 C2 C7 C8 -178.3(3) . . . . ?
C1 C2 C7 C8 0.2(4) . . . . ?
C6 C7 C8 C9 1.3(4) . . . . ?
C2 C7 C8 C9 178.6(3) . . . . ?
C7 C8 C9 C10 -1.5(5) . . . . ?
C8 C9 C10 C11 0.3(5) . . . . ?
C9 C10 C11 C6 1.0(5) . . . . ?
C9 C10 C11 C12 -177.0(3) . . . . ?
C7 C6 C11 C10 -1.1(4) . . . . ?
C5 C6 C11 C10 -178.0(3) . . . . ?
C7 C6 C11 C12 177.4(3) . . . . ?
C5 C6 C11 C12 0.5(3) . . . . ?
C10 C11 C12 C17 -1.0(6) . . . . ?
C6 C11 C12 C17 -179.1(3) . . . . ?
C10 C11 C12 C13 177.1(3) . . . . ?
C6 C11 C12 C13 -1.0(3) . . . . ?
C17 C12 C13 C14 1.7(5) . . . . ?
C11 C12 C13 C14 -176.7(3) . . . . ?
C17 C12 C13 C5 179.5(3) . . . . ?
C11 C12 C13 C5 1.1(3) . . . . ?
C4 C5 C13 C14 -2.9(6) . . . . ?
C6 C5 C13 C14 176.7(3) . . . . ?
C4 C5 C13 C12 179.6(3) . . . . ?
C6 C5 C13 C12 -0.8(3) . . . . ?
C12 C13 C14 C15 -0.7(5) . . . . ?
C5 C13 C14 C15 -178.0(3) . . . . ?
C13 C14 C15 C16 -0.6(6) . . . . ?
C14 C15 C16 C17 1.1(6) . . . . ?
C13 C12 C17 C16 -1.3(5) . . . . ?
C11 C12 C17 C16 176.7(3) . . . . ?
C15 C16 C17 C12 -0.1(6) . . . . ?
B4 B8 C18 C19 146.7(2) . . . . ?
B6 B8 C18 C19 -150.0(2) . . . . ?
B7 B8 C18 C19 -111.2(3) . . . . ?
B10 B8 C18 C19 109.7(3) . . . . ?
B4 B8 C18 B7 -102.1(3) . . . . ?
B6 B8 C18 B7 -38.8(2) . . . . ?
B10 B8 C18 B7 -139.1(2) . . . . ?
B4 B8 C18 B10 37.0(2) . . . . ?
B6 B8 C18 B10 100.3(2) . . . . ?
B7 B8 C18 B10 139.1(2) . . . . ?
B4 B8 C18 B9 -63.3(3) . . . . ?
B6 B8 C18 B9 0.0(3) . . . . ?
B7 B8 C18 B9 38.8(2) . . . . ?
B10 B8 C18 B9 -100.3(2) . . . . ?
B4 B8 C18 C1 -0.4(3) . . . . ?
B6 B8 C18 C1 62.9(3) . . . . ?
B7 B8 C18 C1 101.7(2) . . . . ?
B10 B8 C18 C1 -37.38(19) . . . . ?
B9 B7 C18 C19 -107.8(3) . . . . ?
B8 B7 C18 C19 113.6(3) . . . . ?
B6 B7 C18 C19 151.9(3) . . . . ?
B5 B7 C18 C19 -146.1(2) . . . . ?
B9 B7 C18 B8 138.6(2) . . . . ?
B6 B7 C18 B8 38.3(2) . . . . ?
B5 B7 C18 B8 100.3(2) . . . . ?
B9 B7 C18 B10 99.6(2) . . . . ?
B8 B7 C18 B10 -39.0(2) . . . . ?
B6 B7 C18 B10 -0.7(3) . . . . ?
B5 B7 C18 B10 61.3(3) . . . . ?
B8 B7 C18 B9 -138.6(2) . . . . ?
B6 B7 C18 B9 -100.3(3) . . . . ?
B5 B7 C18 B9 -38.3(2) . . . . ?
B9 B7 C18 C1 36.28(17) . . . . ?
B8 B7 C18 C1 -102.3(2) . . . . ?
B6 B7 C18 C1 -64.0(3) . . . . ?
B5 B7 C18 C1 -2.0(3) . . . . ?
C1 B10 C18 C19 107.9(2) . . . . ?
B4 B10 C18 C19 -151.2(2) . . . . ?
B1 B10 C18 C19 144.5(2) . . . . ?
B8 B10 C18 C19 -114.1(3) . . . . ?
C1 B10 C18 B8 -138.0(2) . . . . ?
B4 B10 C18 B8 -37.1(2) . . . . ?
B1 B10 C18 B8 -101.3(2) . . . . ?
C1 B10 C18 B7 -99.2(2) . . . . ?
B4 B10 C18 B7 1.7(3) . . . . ?
B1 B10 C18 B7 -62.5(3) . . . . ?
B8 B10 C18 B7 38.9(2) . . . . ?
C1 B10 C18 B9 -32.86(17) . . . . ?
B4 B10 C18 B9 68.0(3) . . . . ?
B1 B10 C18 B9 3.8(3) . . . . ?
B8 B10 C18 B9 105.1(2) . . . . ?
B4 B10 C18 C1 100.9(2) . . . . ?
B1 B10 C18 C1 36.66(18) . . . . ?
B8 B10 C18 C1 138.0(2) . . . . ?
C1 B9 C18 C19 -108.5(2) . . . . ?
B5 B9 C18 C19 151.3(2) . . . . ?
B7 B9 C18 C19 112.5(2) . . . . ?
B2 B9 C18 C19 -145.4(2) . . . . ?
C1 B9 C18 B8 100.0(2) . . . . ?
B5 B9 C18 B8 -0.2(3) . . . . ?
B7 B9 C18 B8 -39.0(2) . . . . ?
B2 B9 C18 B8 63.0(3) . . . . ?
C1 B9 C18 B7 139.01(19) . . . . ?
B5 B9 C18 B7 38.8(2) . . . . ?
B2 B9 C18 B7 102.0(2) . . . . ?
C1 B9 C18 B10 32.99(17) . . . . ?
B5 B9 C18 B10 -67.2(2) . . . . ?
B7 B9 C18 B10 -106.0(2) . . . . ?
B2 B9 C18 B10 -4.0(2) . . . . ?
B5 B9 C18 C1 -100.2(2) . . . . ?
B7 B9 C18 C1 -139.01(19) . . . . ?
B2 B9 C18 C1 -36.96(17) . . . . ?
C2 C1 C18 C19 -2.0(3) . . . . ?
B2 C1 C18 C19 146.3(2) . . . . ?
B9 C1 C18 C19 107.4(2) . . . . ?
B10 C1 C18 C19 -109.6(2) . . . . ?
B1 C1 C18 C19 -147.4(2) . . . . ?
C2 C1 C18 B8 146.6(2) . . . . ?
B2 C1 C18 B8 -65.1(2) . . . . ?
B9 C1 C18 B8 -104.0(2) . . . . ?
B10 C1 C18 B8 38.95(19) . . . . ?
B1 C1 C18 B8 1.2(3) . . . . ?
C2 C1 C18 B7 -147.1(2) . . . . ?
B2 C1 C18 B7 1.2(3) . . . . ?
B9 C1 C18 B7 -37.62(18) . . . . ?
B10 C1 C18 B7 105.3(2) . . . . ?
B1 C1 C18 B7 67.5(2) . . . . ?
C2 C1 C18 B10 107.6(2) . . . . ?
B2 C1 C18 B10 -104.1(2) . . . . ?
B9 C1 C18 B10 -142.93(19) . . . . ?
B1 C1 C18 B10 -37.79(18) . . . . ?
C2 C1 C18 B9 -109.4(2) . . . . ?
B2 C1 C18 B9 38.86(18) . . . . ?
B10 C1 C18 B9 142.93(19) . . . . ?
B1 C1 C18 B9 105.1(2) . . . . ?
B8 C18 C19 C20 137.7(3) . . . . ?
B7 C18 C19 C20 62.3(4) . . . . ?
B10 C18 C19 C20 -147.2(3) . . . . ?
B9 C18 C19 C20 -10.3(4) . . . . ?
C1 C18 C19 C20 -78.2(3) . . . . ?
B8 C18 C19 C24 -38.6(4) . . . . ?
B7 C18 C19 C24 -114.1(3) . . . . ?
B10 C18 C19 C24 36.4(4) . . . . ?
B9 C18 C19 C24 173.3(2) . . . . ?
C1 C18 C19 C24 105.4(3) . . . . ?
C24 C19 C20 C21 0.2(5) . . . . ?
C18 C19 C20 C21 -176.3(3) . . . . ?
C19 C20 C21 C22 -0.4(5) . . . . ?
C20 C21 C22 C23 -0.9(5) . . . . ?
C20 C21 C22 C30 176.6(3) . . . . ?
C21 C22 C23 C24 2.4(5) . . . . ?
C30 C22 C23 C24 -175.7(3) . . . . ?
C21 C22 C23 C28 179.0(3) . . . . ?
C30 C22 C23 C28 0.9(4) . . . . ?
C22 C23 C24 C25 176.9(3) . . . . ?
C28 C23 C24 C25 0.8(4) . . . . ?
C22 C23 C24 C19 -2.5(4) . . . . ?
C28 C23 C24 C19 -178.6(3) . . . . ?
C20 C19 C24 C23 1.1(4) . . . . ?
C18 C19 C24 C23 177.5(2) . . . . ?
C20 C19 C24 C25 -178.2(3) . . . . ?
C18 C19 C24 C25 -1.8(5) . . . . ?
C23 C24 C25 C26 0.6(4) . . . . ?
C19 C24 C25 C26 180.0(3) . . . . ?
C24 C25 C26 C27 -0.8(5) . . . . ?
C25 C26 C27 C28 -0.6(5) . . . . ?
C26 C27 C28 C23 2.0(5) . . . . ?
C26 C27 C28 C29 -176.4(4) . . . . ?
C24 C23 C28 C27 -2.2(5) . . . . ?
C22 C23 C28 C27 -178.8(3) . . . . ?
C24 C23 C28 C29 176.6(3) . . . . ?
C22 C23 C28 C29 0.0(4) . . . . ?
C27 C28 C29 C30 177.7(4) . . . . ?
C23 C28 C29 C30 -0.9(4) . . . . ?
C27 C28 C29 C34 0.8(7) . . . . ?
C23 C28 C29 C34 -177.8(4) . . . . ?
C34 C29 C30 C31 0.6(6) . . . . ?
C28 C29 C30 C31 -176.7(4) . . . . ?
C34 C29 C30 C22 178.7(3) . . . . ?
C28 C29 C30 C22 1.5(4) . . . . ?
C21 C22 C30 C29 -179.1(4) . . . . ?
C23 C22 C30 C29 -1.4(4) . . . . ?
C21 C22 C30 C31 -1.2(7) . . . . ?
C23 C22 C30 C31 176.5(4) . . . . ?
C29 C30 C31 C32 -1.3(6) . . . . ?
C22 C30 C31 C32 -178.9(4) . . . . ?
C30 C31 C32 C33 1.5(8) . . . . ?
C31 C32 C33 C34 -0.9(10) . . . . ?
C32 C33 C34 C29 0.1(8) . . . . ?
C30 C29 C34 C33 0.1(6) . . . . ?
C28 C29 C34 C33 176.6(4) . . . . ?
